data_7236313
loop_
_publ_author_name
'Zhang, Jiaheng'
'Yin, Ping'
'Mitchell, Lauren A.'
'Parrish, Damon A.'
'Shreeve, Jean'ne M.'

_publ_section_title
;
 N-functionalized nitroxy/azido fused-ring azoles as high-performance
 energetic materials
;
_journal_issue 19
_journal_name_full 'Journal of Materials Chemistry A'
_journal_page_first 7430
_journal_paper_doi 10.1039/C6TA02384C
_journal_volume 4
_journal_year 2016
_chemical_formula_moiety 'C7 H4 N8 O8'
_chemical_formula_sum 'C7 H4 N8 O8'
_chemical_formula_weight 328.18
_space_group_crystal_system monoclinic
_space_group_IT_number 14
_space_group_name_Hall '-P 2ybc'
_space_group_name_H-M_alt 'P 1 21/c 1'
_atom_sites_solution_hydrogens geom
_audit_creation_method SHELXL-2014/7
_audit_update_record
;
2016-02-01 deposited with the CCDC.
2016-04-18 downloaded from the CCDC.
;
_cell_angle_alpha 90
_cell_angle_beta 96.200(4)
_cell_angle_gamma 90
_cell_formula_units_Z 4
_cell_length_a 12.7227(14)
_cell_length_b 11.8045(13)
_cell_length_c 8.1445(9)
_cell_measurement_reflns_used 2300
_cell_measurement_temperature 296(2)
_cell_measurement_theta_max 24.93
_cell_measurement_theta_min 3.05
_cell_volume 1216.0(2)
_computing_cell_refinement 'Bruker APEX2 v2014.11-0 (Bruker, 2009)'
_computing_data_collection 'Bruker APEX2 v2014.11-0 (Bruker, 2009)'
_computing_data_reduction
;
Bruker SAINT v7.68A (Bruker, 2009), Bruker XPREP v2014/2 (Bruker, 2008)
;
_computing_molecular_graphics 'Bruker SHELXTL v2014/7 (Bruker, 2008)'
_computing_publication_material 'Bruker SHELXTL v2014/7 (Bruker, 2008)'
_computing_structure_refinement 'SHELXL-2014/7 (Sheldrick, 2014) within WINGX (Farrugia, 2012)'
_computing_structure_solution 'Bruker SHELXTL v2014/7 (Bruker, 2008)'
_diffrn_ambient_temperature 296(2)
_diffrn_measured_fraction_theta_full 0.999
_diffrn_measured_fraction_theta_max 0.996
_diffrn_measurement_device_type 'Bruker SMART APEX II CCD'
_diffrn_measurement_method '\w scans'
_diffrn_radiation_monochromator graphite
_diffrn_radiation_source 'fine focus sealed tube'
_diffrn_radiation_type MoK\a
_diffrn_radiation_wavelength 0.71073
_diffrn_reflns_av_R_equivalents 0.0439
_diffrn_reflns_av_unetI/netI 0.0395
_diffrn_reflns_Laue_measured_fraction_full 0.999
_diffrn_reflns_Laue_measured_fraction_max 0.996
_diffrn_reflns_limit_h_max 15
_diffrn_reflns_limit_h_min -15
_diffrn_reflns_limit_k_max 14
_diffrn_reflns_limit_k_min -14
_diffrn_reflns_limit_l_max 10
_diffrn_reflns_limit_l_min -10
_diffrn_reflns_number 11435
_diffrn_reflns_point_group_measured_fraction_full 0.999
_diffrn_reflns_point_group_measured_fraction_max 0.996
_diffrn_reflns_theta_full 25.242
_diffrn_reflns_theta_max 26.515
_diffrn_reflns_theta_min 1.610
_exptl_absorpt_coefficient_mu 0.164
_exptl_absorpt_correction_T_max 0.7454
_exptl_absorpt_correction_T_min 0.6716
_exptl_absorpt_correction_type multi-scan
_exptl_absorpt_process_details 'SADABS v2008/1 (Bruker, 2008)'
_exptl_crystal_colour colourless
_exptl_crystal_density_diffrn 1.793
_exptl_crystal_description plate
_exptl_crystal_F_000 664
_exptl_crystal_size_max 0.129
_exptl_crystal_size_mid 0.081
_exptl_crystal_size_min 0.023
_refine_diff_density_max 0.535
_refine_diff_density_min -0.189
_refine_diff_density_rms 0.046
_refine_ls_extinction_method none
_refine_ls_goodness_of_fit_ref 1.012
_refine_ls_hydrogen_treatment constr
_refine_ls_matrix_type full
_refine_ls_number_parameters 208
_refine_ls_number_reflns 2509
_refine_ls_number_restraints 0
_refine_ls_restrained_S_all 1.012
_refine_ls_R_factor_all 0.0963
_refine_ls_R_factor_gt 0.0479
_refine_ls_shift/su_max 0.000
_refine_ls_shift/su_mean 0.000
_refine_ls_structure_factor_coef Fsqd
_refine_ls_weighting_details 'w=1/[\s^2^(Fo^2^)+(0.0661P)^2^+0.4867P] where P=(Fo^2^+2Fc^2^)/3'
_refine_ls_weighting_scheme calc
_refine_ls_wR_factor_gt 0.1182
_refine_ls_wR_factor_ref 0.1411
_reflns_Friedel_coverage 0.000
_reflns_number_gt 1526
_reflns_number_total 2509
_reflns_threshold_expression 'I > 2\s(I)'
_cod_data_source_file c6ta02384c2.cif
_cod_data_source_block shrv322
_cod_depositor_comments
;
The following automatic conversions were performed:

data name '__diffrn_radiation_source' was replaced with
'_diffrn_radiation_source'.

Automatic conversion script
Id: cif_correct_tags 6909 2019-04-08 15:41:33Z antanas 
;
_cod_original_sg_symbol_H-M 'P 21/c'
_cod_database_code 7236313
_shelx_shelxl_version_number 2014/7
_shelx_space_group_comment
;
The symmetry employed for this shelxl refinement is uniquely defined
by the following loop, which should always be used as a source of
symmetry information in preference to the above space-group names.
They are only intended as comments.
;
_shelx_estimated_absorpt_t_min 0.979
_shelx_estimated_absorpt_t_max 0.996

loop_
_space_group_symop_operation_xyz
'x, y, z'
'-x, y+1/2, -z+1/2'
'-x, -y, -z'
'x, -y-1/2, z-1/2'

loop_
_atom_site_label
_atom_site_type_symbol
_atom_site_fract_x
_atom_site_fract_y
_atom_site_fract_z
_atom_site_U_iso_or_equiv
_atom_site_adp_type
_atom_site_occupancy
_atom_site_site_symmetry_order
_atom_site_calc_flag
_atom_site_refinement_flags_posn
_atom_site_refinement_flags_adp
C1 C 0.29874(19) 0.5316(2) 0.7927(3) 0.0343(6) Uani 1 1 d . .
N2 N 0.37397(16) 0.46113(18) 0.7721(3) 0.0400(5) Uani 1 1 d . .
C3 C 0.3381(2) 0.3829(2) 0.6535(3) 0.0431(7) Uani 1 1 d . .
N4 N 0.3944(2) 0.3014(2) 0.5988(3) 0.0623(7) Uani 1 1 d . .
O5 O 0.3256(2) 0.2492(2) 0.4792(3) 0.0781(8) Uani 1 1 d . .
N6 N 0.2264(2) 0.2992(2) 0.4604(3) 0.0721(8) Uani 1 1 d . .
C7 C 0.2348(2) 0.3814(2) 0.5689(3) 0.0484(7) Uani 1 1 d . .
N8 N 0.15633(19) 0.4580(2) 0.5941(3) 0.0493(6) Uani 1 1 d . .
C9 C 0.19164(19) 0.5301(2) 0.7049(3) 0.0378(6) Uani 1 1 d . .
N10 N 0.13915(16) 0.62042(19) 0.7624(3) 0.0409(5) Uani 1 1 d . .
C11 C 0.0346(2) 0.6604(3) 0.7031(4) 0.0496(7) Uani 1 1 d . .
H11A H 0.0071 0.6160 0.6078 0.060 Uiso 1 1 calc R U
H11B H 0.0387 0.7387 0.6685 0.060 Uiso 1 1 calc R U
O12 O -0.03670(17) 0.6518(2) 0.8293(3) 0.0723(7) Uani 1 1 d . .
N13 N -0.0811(2) 0.5466(4) 0.8450(5) 0.0853(11) Uani 1 1 d . .
O14 O -0.0480(3) 0.4699(3) 0.7621(5) 0.1117(11) Uani 1 1 d . .
O15 O -0.1452(3) 0.5370(4) 0.9344(5) 0.1345(15) Uani 1 1 d . .
C16 C 0.2061(2) 0.6813(2) 0.8790(3) 0.0400(6) Uani 1 1 d . .
O17 O 0.18519(15) 0.76583(17) 0.9493(3) 0.0544(6) Uani 1 1 d . .
N18 N 0.30261(16) 0.62316(18) 0.8968(3) 0.0365(5) Uani 1 1 d . .
C19 C 0.3927(2) 0.6609(2) 1.0073(3) 0.0430(7) Uani 1 1 d . .
H19A H 0.4528 0.6124 0.9941 0.052 Uiso 1 1 calc R U
H19B H 0.4112 0.7375 0.9779 0.052 Uiso 1 1 calc R U
O20 O 0.37155(15) 0.65878(15) 1.1757(2) 0.0481(5) Uani 1 1 d . .
N21 N 0.3775(2) 0.5489(2) 1.2471(3) 0.0529(6) Uani 1 1 d . .
O22 O 0.38750(17) 0.46964(18) 1.1600(3) 0.0617(6) Uani 1 1 d . .
O23 O 0.3714(2) 0.5533(2) 1.3932(3) 0.0854(8) Uani 1 1 d . .

loop_
_atom_site_aniso_label
_atom_site_aniso_U_11
_atom_site_aniso_U_22
_atom_site_aniso_U_33
_atom_site_aniso_U_23
_atom_site_aniso_U_13
_atom_site_aniso_U_12
C1 0.0372(14) 0.0329(14) 0.0334(13) 0.0041(11) 0.0069(10) -0.0018(11)
N2 0.0406(13) 0.0387(13) 0.0412(12) 0.0000(10) 0.0072(9) 0.0045(10)
C3 0.0540(17) 0.0383(15) 0.0383(15) 0.0012(13) 0.0102(13) 0.0067(13)
N4 0.0751(18) 0.0524(17) 0.0598(16) -0.0088(14) 0.0093(14) 0.0143(14)
O5 0.106(2) 0.0602(15) 0.0660(15) -0.0235(12) 0.0018(14) 0.0201(14)
N6 0.093(2) 0.0583(18) 0.0613(18) -0.0171(15) -0.0087(15) 0.0085(16)
C7 0.0638(19) 0.0406(16) 0.0395(15) -0.0029(13) 0.0003(13) 0.0027(14)
N8 0.0522(14) 0.0463(14) 0.0464(13) -0.0043(12) -0.0078(11) -0.0001(12)
C9 0.0363(14) 0.0373(15) 0.0399(14) 0.0064(12) 0.0047(11) 0.0001(12)
N10 0.0332(11) 0.0428(13) 0.0468(13) 0.0038(11) 0.0044(9) 0.0036(10)
C11 0.0379(15) 0.0533(18) 0.0581(17) 0.0167(15) 0.0070(13) 0.0049(13)
O12 0.0464(12) 0.0814(18) 0.0913(17) 0.0175(14) 0.0172(12) 0.0049(12)
N13 0.0486(19) 0.105(3) 0.098(3) 0.048(2) -0.0088(18) -0.0095(19)
O14 0.111(3) 0.099(3) 0.122(3) 0.018(2) -0.002(2) -0.039(2)
O15 0.0733(19) 0.191(4) 0.147(3) 0.088(3) 0.047(2) -0.008(2)
C16 0.0386(15) 0.0349(15) 0.0479(16) 0.0028(13) 0.0114(12) 0.0004(12)
O17 0.0552(12) 0.0409(12) 0.0684(14) -0.0093(10) 0.0121(10) 0.0076(9)
N18 0.0334(11) 0.0341(12) 0.0424(12) -0.0022(10) 0.0057(9) -0.0009(9)
C19 0.0410(15) 0.0434(16) 0.0450(15) 0.0000(13) 0.0063(12) -0.0079(12)
O20 0.0628(12) 0.0384(11) 0.0424(11) -0.0010(9) 0.0032(9) -0.0015(9)
N21 0.0593(16) 0.0478(17) 0.0516(16) 0.0035(13) 0.0062(12) -0.0054(12)
O22 0.0716(15) 0.0404(12) 0.0723(15) -0.0035(12) 0.0037(11) -0.0004(10)
O23 0.133(2) 0.0740(17) 0.0513(14) 0.0105(13) 0.0187(14) -0.0068(16)

loop_
_atom_type_symbol
_atom_type_description
_atom_type_scat_dispersion_real
_atom_type_scat_dispersion_imag
_atom_type_scat_source
C C 0.0033 0.0016 'International Tables Vol C Tables 4.2.6.8 and 6.1.1.4'
H H 0.0000 0.0000 'International Tables Vol C Tables 4.2.6.8 and 6.1.1.4'
N N 0.0061 0.0033 'International Tables Vol C Tables 4.2.6.8 and 6.1.1.4'
O O 0.0106 0.0060 'International Tables Vol C Tables 4.2.6.8 and 6.1.1.4'

loop_
_geom_angle_atom_site_label_1
_geom_angle_atom_site_label_2
_geom_angle_atom_site_label_3
_geom_angle
N2 C1 N18 127.6(2)
N2 C1 C9 126.1(2)
N18 C1 C9 106.3(2)
C1 N2 C3 109.2(2)
N4 C3 N2 125.6(3)
N4 C3 C7 109.8(3)
N2 C3 C7 124.7(2)
C3 N4 O5 103.9(2)
N4 O5 N6 112.8(2)
C7 N6 O5 103.5(3)
N6 C7 N8 125.3(3)
N6 C7 C3 110.0(3)
N8 C7 C3 124.6(3)
C9 N8 C7 109.6(2)
N8 C9 N10 127.6(2)
N8 C9 C1 125.8(2)
N10 C9 C1 106.6(2)
C9 N10 C16 110.4(2)
C9 N10 C11 127.3(2)
C16 N10 C11 121.9(2)
N10 C11 O12 111.4(2)
N10 C11 H11A 109.3
O12 C11 H11A 109.3
N10 C11 H11B 109.3
O12 C11 H11B 109.3
H11A C11 H11B 108.0
N13 O12 C11 115.1(3)
O15 N13 O14 125.4(4)
O15 N13 O12 118.1(5)
O14 N13 O12 116.4(3)
O17 C16 N18 126.7(3)
O17 C16 N10 127.0(2)
N18 C16 N10 106.3(2)
C1 N18 C16 110.5(2)
C1 N18 C19 126.8(2)
C16 N18 C19 122.6(2)
O20 C19 N18 111.9(2)
O20 C19 H19A 109.2
N18 C19 H19A 109.2
O20 C19 H19B 109.2
N18 C19 H19B 109.2
H19A C19 H19B 107.9
N21 O20 C19 113.8(2)
O22 N21 O23 130.3(3)
O22 N21 O20 118.6(2)
O23 N21 O20 111.1(2)

loop_
_geom_bond_atom_site_label_1
_geom_bond_atom_site_label_2
_geom_bond_distance
C1 N2 1.293(3)
C1 N18 1.371(3)
C1 C9 1.469(4)
N2 C3 1.378(3)
C3 N4 1.306(4)
C3 C7 1.417(4)
N4 O5 1.382(4)
O5 N6 1.387(4)
N6 C7 1.309(4)
C7 N8 1.379(4)
N8 C9 1.285(3)
C9 N10 1.367(3)
N10 C16 1.403(3)
N10 C11 1.445(3)
C11 O12 1.445(3)
C11 H11A 0.9700
C11 H11B 0.9700
O12 N13 1.376(4)
N13 O15 1.156(4)
N13 O14 1.231(4)
C16 O17 1.194(3)
C16 N18 1.400(3)
N18 C19 1.449(3)
C19 O20 1.426(3)
C19 H19A 0.9700
C19 H19B 0.9700
O20 N21 1.420(3)
N21 O22 1.189(3)
N21 O23 1.202(3)

loop_
_geom_hbond_atom_site_label_D
_geom_hbond_atom_site_label_H
_geom_hbond_atom_site_label_A
_geom_hbond_distance_DH
_geom_hbond_distance_HA
_geom_hbond_distance_DA
_geom_hbond_angle_DHA
_geom_hbond_site_symmetry_A
C19 H19B O23 0.97 2.60 3.502(4) 154.9 4_575

loop_
_geom_torsion_atom_site_label_1
_geom_torsion_atom_site_label_2
_geom_torsion_atom_site_label_3
_geom_torsion_atom_site_label_4
_geom_torsion
N18 C1 N2 C3 -178.7(2)
C9 C1 N2 C3 -0.1(3)
C1 N2 C3 N4 177.9(3)
C1 N2 C3 C7 0.0(4)
N2 C3 N4 O5 -178.0(2)
C7 C3 N4 O5 0.1(3)
C3 N4 O5 N6 0.1(3)
N4 O5 N6 C7 -0.3(4)
O5 N6 C7 N8 178.3(3)
O5 N6 C7 C3 0.3(3)
N4 C3 C7 N6 -0.3(4)
N2 C3 C7 N6 177.9(3)
N4 C3 C7 N8 -178.3(3)
N2 C3 C7 N8 -0.1(4)
N6 C7 N8 C9 -177.5(3)
C3 C7 N8 C9 0.2(4)
C7 N8 C9 N10 178.7(2)
C7 N8 C9 C1 -0.2(4)
N2 C1 C9 N8 0.2(4)
N18 C1 C9 N8 179.1(2)
N2 C1 C9 N10 -178.9(2)
N18 C1 C9 N10 0.0(3)
N8 C9 N10 C16 -177.9(2)
C1 C9 N10 C16 1.2(3)
N8 C9 N10 C11 -5.0(4)
C1 C9 N10 C11 174.1(2)
C9 N10 C11 O12 116.9(3)
C16 N10 C11 O12 -71.0(3)
N10 C11 O12 N13 -82.6(3)
C11 O12 N13 O15 -173.8(3)
C11 O12 N13 O14 6.6(4)
C9 N10 C16 O17 178.1(3)
C11 N10 C16 O17 4.8(4)
C9 N10 C16 N18 -1.9(3)
C11 N10 C16 N18 -175.2(2)
N2 C1 N18 C16 177.7(2)
C9 C1 N18 C16 -1.2(3)
N2 C1 N18 C19 -0.1(4)
C9 C1 N18 C19 -178.9(2)
O17 C16 N18 C1 -178.1(3)
N10 C16 N18 C1 1.9(3)
O17 C16 N18 C19 -0.3(4)
N10 C16 N18 C19 179.8(2)
C1 N18 C19 O20 -118.9(3)
C16 N18 C19 O20 63.6(3)
N18 C19 O20 N21 78.2(3)
C19 O20 N21 O22 -7.9(3)
C19 O20 N21 O23 171.9(2)
